data_2003236
loop_
_publ_author_name
'Garneau, I.'
'Raymond, S.'
'Brisse, F.'

_publ_section_title
;
 A Thiourea--1,5-Cyclooctadiene Clathrate at 173 K
;
_journal_issue 3
_journal_name_full 'Acta Crystallographica Section C'
_journal_page_first 538
_journal_page_last 541
_journal_paper_doi 10.1107/S0108270194007717
_journal_volume 51
_journal_year 1995
_chemical_formula_moiety '3C H4 N2 S , C8 H12'
_chemical_formula_sum 'C11 H24 N6 S3'
_chemical_formula_weight 336.53
_space_group_IT_number 14
_symmetry_cell_setting monoclinic
_symmetry_space_group_name_Hall '-P 2ybc'
_symmetry_space_group_name_H-M 'P 1 21/c 1'
_atom_type_scat_source
;Cromer & Mann (1968) for non-H atoms and Stewart, Davidson & Simpson
(1965) for H atoms
;
_cell_angle_alpha 90
_cell_angle_beta 110.73(3)
_cell_angle_gamma 90
_cell_formula_units_Z 4
_cell_length_a 12.241(5)
_cell_length_b 16.05(5)
_cell_length_c 9.630(4)
_cell_measurement_reflns_used 25
_cell_measurement_temperature 173
_cell_measurement_theta_max 25
_cell_measurement_theta_min 22
_cell_volume 1769(6)
_diffrn_measurement_device 'Enraf-Nonius CAD-4'
_diffrn_measurement_method \w
_diffrn_radiation_type 'Graphite monochromated CuK\=\a'
_diffrn_radiation_wavelength 1.54178
_diffrn_reflns_av_R_equivalents 0.045
_diffrn_reflns_limit_h_max 15
_diffrn_reflns_limit_h_min 0
_diffrn_reflns_limit_k_max 19
_diffrn_reflns_limit_k_min -19
_diffrn_reflns_limit_l_max 11
_diffrn_reflns_limit_l_min -11
_diffrn_reflns_number 7758
_diffrn_reflns_theta_max 70
_diffrn_standards_decay_% 5.0
_diffrn_standards_interval_time 60
_diffrn_standards_number 7
_exptl_absorpt_coefficient_mu 3.78
_exptl_absorpt_correction_type none
_exptl_crystal_colour colourless
_exptl_crystal_density_diffrn 1.263
_exptl_crystal_density_meas 1.196
_exptl_crystal_description 'hexagonal prism'
_exptl_crystal_size_max 0.53
_exptl_crystal_size_mid 0.30
_exptl_crystal_size_min 0.28
_refine_diff_density_max '0.31 (inside the eight-membered ring,  1.16 \%A from C(18)'
_refine_diff_density_min -0.40
_refine_ls_goodness_of_fit_obs 1.872
_refine_ls_hydrogen_treatment 'H atoms refined isotropically'
_refine_ls_number_parameters 277
_refine_ls_number_reflns 2513
_refine_ls_R_factor_obs 0.0432
_refine_ls_shift/esd_max 0.011
_refine_ls_structure_factor_coef F
_refine_ls_weighting_details 'w = 1/[\s^2^(F)+0.0001F^2^]'
_refine_ls_weighting_scheme calc
_refine_ls_wR_factor_obs 0.0539
_reflns_number_observed 2513
_reflns_number_total 3265
_reflns_observed_criterion I>=2.5\s(I)
_cod_data_source_file bk1026.cif
_cod_data_source_block bk1026a
_cod_depositor_comments
;
The following automatic conversions were performed:

'_refine_ls_weighting_scheme' value '1/[\s^2^(F)+0.0001F^2^]' was
changed to 'calc'. New tag '_refine_ls_weighting_details' was
created. The value of the new tag was set to 'w =
1/[\s^2^(F)+0.0001F^2^]'.

Automatic conversion script
Id: cif_fix_values 3143 2015-03-26 13:38:13Z robertas 
;
_cod_original_cell_volume 1769.5(12)
_cod_database_code 2003236

loop_
_symmetry_equiv_pos_as_xyz
x,y,z
x,1/2-y,1/2+z
-x,-y,-z
-x,1/2+y,1/2-z

loop_
_atom_site_label
_atom_site_fract_x
_atom_site_fract_y
_atom_site_fract_z
_atom_site_U_iso_or_equiv
S(1) .58105(6) .35430(4) .07068(7) .0324
S(2) .22546(6) .19680(4) .28291(8) .0326
S(3) .12311(6) .86016(4) .01734(8) .0340
N(11) .5899(2) .2973(2) .3326(3) .0374
N(12) .4213(2) .2690(2) .1374(3) .0402
N(21) .1399(2) .0475(2) .1872(3) .0401
N(22) .3359(3) .0523(2) .3222(3) .0432
N(31) -.0290(2) .7575(2) .0660(3) .0401
N(32) .1330(3) .7879(2) .2686(3) .0406
C(1) .5269(2) .3032(2) .1886(3) .0303
C(2) .2345(2) .0912(2) .2630(3) .0329
C(3) .0717(2) .7976(2) .1251(3) .0322
C(11) .4001(3) .0251(2) .8124(4) .0534
C(12) .3363(5) .0693(3) .8935(5) .0761
C(13) .2131(4) .0777(3) .8483(4) .0668
C(14) .1277(4) .0708(2) .7052(4) .0563
C(15) .1527(3) .0358(2) .5760(4) .0526
C(16) .1764(4) -.0545(3) .5816(6) .0777
C(17) .2680(4) -.0968(2) .6906(5) .0610
C(18) .3749(4) -.0660(2) .7877(5) .0593
H(111) .572(3) .264(2) .394(4) .046(9)
H(112) .671(3) .321(2) .372(4) .070(12)
H(121) .389(3) .249(2) .192(4) .050(10)
H(122) .376(3) .281(2) .039(4) .059(11)
H(211) .066(3) .076(2) .142(4) .059(11)
H(212) .143(3) -.003(3) .159(4) .078(13)
H(221) .401(3) .086(2) .376(4) .049(10)
H(222) .340(3) .003(2) .318(4) .045(9)
H(311) -.053(3) .734(2) .120(4) .047(10)
H(312) -.071(3) .771(2) -.038(5) .070(12)
H(321) .114(3) .757(2) .316(4) .044(10)
H(322) .205(3) .811(2) .305(4) .059(11)
H(11A) .383(3) .053(2) .714(4) .067(11)
H(11B) .480(3) .035(2) .864(4) .066(12)
H(12A) .361(7) .117(6) .932(9) .141(13)
H(12B) .359(4) .051(3) 1.005(6) .119(19)
H(13) .188(3) .099(3) .918(4) .080(13)
H(14) .055(4) .063(3) .703(5) .087(15)
H(15A) .221(4) .069(3) .574(4) .086(14)
H(15B) .089(4) .054(3) .484(5) .083(13)
H(16A) .187(6) -.068(5) .472(8) .125(15)
H(16B) .097(4) -.092(3) .563(6) .126(19)
H(17) .265(4) -.154(3) .693(5) .101(16)
H(18) .412(4) -.100(3) .874(5) .087(14)

loop_
_geom_angle_atom_site_label_1
_geom_angle_atom_site_label_2
_geom_angle_atom_site_label_3
_geom_angle
_geom_angle_publ_flag
N(11) C(1) N(12) 119.1(3) yes
N(21) C(2) N(22) 119.3(3) yes
N(31) C(3) N(32) 119.1(3) yes
S(1) C(1) N(11) 120.5(2) yes
S(2) C(2) N(21) 120.3(2) yes
S(3) C(3) N(31) 120.6(2) yes
S(1) C(1) N(12) 120.4(2) yes
S(2) C(2) N(22) 120.4(2) yes
S(3) C(3) N(32) 120.3(2) yes
C(18) C(11) C(12) 116.0(4) yes
C(11) C(12) C(13) 126.2(4) yes
C(12) C(13) C(14) 129.2(4) yes
C(13) C(14) C(15) 123.0(4) yes
C(14) C(15) C(16) 115.8(4) yes
C(15) C(16) C(17) 126.5(4) yes
C(16) C(17) C(18) 129.5(4) yes
C(17) C(18) C(11) 122.8(4) yes

loop_
_geom_bond_atom_site_label_1
_geom_bond_atom_site_label_2
_geom_bond_distance
_geom_bond_publ_flag
S(1) C(1) 1.713(3) yes
S(2) C(2) 1.714(3) yes
S(3) C(3) 1.716(3) yes
C(1) N(11) 1.330(4) yes
C(2) N(21) 1.329(4) yes
C(3) N(31) 1.327(4) yes
C(1) N(12) 1.328(4) yes
C(2) N(22) 1.325(4) yes
C(3) N(32) 1.328(4) yes
C(11) C(12) 1.468(7) yes
C(12) C(13) 1.420(8) yes
C(13) C(14) 1.409(6) yes
C(14) C(15) 1.492(6) yes
C(15) C(16) 1.475(6) yes
C(16) C(17) 1.410(7) yes
C(17) C(18) 1.402(6) yes
C(11) C(18) 1.496(5) yes
N(11) H(111) 0.88(3) no
N(11) H(112) 1.00(4) no
N(12) H(121) 0.83(4) no
N(12) H(122) 0.93(4) no
N(21) H(211) 0.97(4) no
N(21) H(212) 0.86(5) no
N(22) H(221) 0.95(4) no
N(22) H(222) 0.79(3) no
N(31) H(311) 0.78(4) no
N(31) H(312) 0.97(4) no
N(32) H(321) 0.76(3) no
N(32) H(322) 0.90(4) no
C(11) H(11A) 1.00(4) no
C(11) H(11B) 0.94(4) no
C(12) H(12A) 0.85(9) no
C(12) H(12B) 1.05(6) no
C(13) H(13) 0.90(4) no
C(14) H(14) 0.89(5) no
C(15) H(15A) 1.00(5) no
C(15) H(15B) 0.99(4) no
C(16) H(16A) 1.13(8) no
C(16) H(16B) 1.10(6) no
C(17) H(17) 0.92(5) no
C(18) H(18) 0.96(4) no

loop_
_geom_torsion_atom_site_label_1
_geom_torsion_atom_site_label_2
_geom_torsion_atom_site_label_3
_geom_torsion_atom_site_label_4
_geom_torsion
_geom_torsion_publ_flag
C(18) C(11) C(12) C(13) -61.0(6) yes
C(11) C(12) C(13) C(14) -21.8(8) yes
C(12) C(13) C(14) C(15) 12.7(7) yes
C(13) C(14) C(15) C(16) 69.5(6) yes
C(14) C(15) C(16) C(17) -60.7(6) yes
C(15) C(16) C(17) C(18) -22.1(8) yes
C(16) C(17) C(18) C(11) 13.0(7) yes
C(17) C(18) C(11) C(12) 69.9(6) yes
